data_7160033
loop_
_publ_author_name
'Posp&#xed;&#x161;ilov&#xe1;, Jana'
'Heger, Tom&#xe1;&#x161;'
'Kurka, Ond&#x159;ej'
'Kvasnicov&#xe1;, Marie'
'Chl&#xe1;dkov&#xe1;, Anna'
'Nemec, Ivan'
'R&#xe1;rov&#xe1;, Lucie'
'Canka&#x159;, Petr'

_publ_section_title
;
 Atropisomeric 1-phenylbenzimidazoles affecting microtubule organization:
 influence of axial chirality.
;
_journal_issue 34
_journal_name_full 'Organic &amp; biomolecular chemistry'
_journal_page_first 6966
_journal_page_last 6980
_journal_paper_doi 10.1039/d4ob00863d
_journal_volume 22
_journal_year 2024
_chemical_formula_moiety 'C19 H12 Cl I N2'
_chemical_formula_sum 'C19 H12 Cl I N2'
_chemical_formula_weight 430.66
_space_group_crystal_system orthorhombic
_space_group_IT_number 19
_space_group_name_Hall 'P 2ac 2ab'
_space_group_name_H-M_alt 'P 21 21 21'
_atom_sites_solution_hydrogens geom
_audit_creation_date 2023-03-23
_audit_creation_method
;
Olex2 1.3
(compiled 2020.11.12 svn.r5f609507 for OlexSys, GUI svn.r6408)
;
_audit_update_record
;
2023-07-28 deposited with the CCDC.	2024-07-04 downloaded from the CCDC.
;
_cell_angle_alpha 90
_cell_angle_beta 90
_cell_angle_gamma 90
_cell_formula_units_Z 4
_cell_length_a 8.66885(4)
_cell_length_b 10.22838(6)
_cell_length_c 18.76755(10)
_cell_measurement_reflns_used 37492
_cell_measurement_temperature 100.0(2)
_cell_measurement_theta_max 69.6070
_cell_measurement_theta_min 4.2990
_cell_volume 1664.087(15)
_computing_cell_refinement 'CrysAlisPro 1.171.42.49 (Rigaku OD, 2022)'
_computing_data_collection 'CrysAlisPro 1.171.42.49 (Rigaku OD, 2022)'
_computing_data_reduction 'CrysAlisPro 1.171.42.49 (Rigaku OD, 2022)'
_computing_molecular_graphics 'Olex2 1.3 (Dolomanov et al., 2009)'
_computing_publication_material 'Olex2 1.3 (Dolomanov et al., 2009)'
_computing_structure_refinement 'SHELXL 2014/7 (Sheldrick, 2015)'
_computing_structure_solution 'SHELXT 2014/5 (Sheldrick, 2014)'
_diffrn_ambient_temperature 100.0(2)
_diffrn_detector_area_resol_mean 10.0000
_diffrn_detector_type HyPix3000
_diffrn_measured_fraction_theta_full 1.000
_diffrn_measured_fraction_theta_max 0.999
_diffrn_measurement_details
;
List of Runs (angles in degrees, time in seconds):

  # Type    Start    End  Width  t~exp~   \w     \q     \k     \f   Frames
#--------------------------------------------------------------------------
  1  \w   -102.00 -64.00   0.50    0.20    --  -42.75 -66.00-108.00   76
  2  \w     74.00 108.00   0.50    0.20    --   44.32  66.00  26.00   68
  3  \w     22.00  48.00   0.50    0.20    --   44.32 -66.00-108.00   52
  4  \w   -103.00 -76.00   0.50    0.60    --  -95.95 -66.00-108.00   54
  5  \w    -78.00 -53.00   0.50    0.60    --  -95.95  66.00  26.00   50
  6  \w   -142.00-116.00   0.50    0.60    --  -95.95 -66.00-108.00   52
  7  \w     30.00  68.00   0.50    0.60    --   97.51 -66.00-108.00   76
  8  \w    121.00 147.00   0.50    0.60    --   97.51  66.00  26.00   52
  9  \w    -57.00 -32.00   0.50    0.20    --   14.00 162.00 -68.81   50
 10  \w    -59.00 -10.00   0.50    0.20    --  -14.00 120.00 171.53   98
 11  \w    -23.00   2.00   0.50    0.20    --   14.00 106.00 127.48   50
 12  \w    -69.00 -15.00   0.50    0.20    --  -18.00 130.00  38.29  108
 13  \w     -8.00  17.00   0.50    0.20    --   26.00 100.00 174.13   50
 14  \w     -3.00  22.00   0.50    0.20    --   30.00  98.00  15.36   50
 15  \w     -1.00  24.00   0.50    0.20    --   30.00  99.00  45.81   50
 16  \w      2.00  27.00   0.50    0.20    --   34.00  96.00 104.70   50
 17  \w      1.00  26.00   0.50    0.20    --   34.00  98.00-178.62   50
 18  \w      1.00  26.00   0.50    0.20    --   34.00  98.00  13.76   50
 19  \w      7.00  32.00   0.50    0.20    --   38.00  94.00 -99.64   50
 20  \w      9.00  34.00   0.50    0.20    --   38.00  89.00 -33.41   50
 21  \w      7.00  32.00   0.50    0.20    --   38.00  93.00 150.97   50
 22  \w    -32.00  -7.00   0.50    0.20    --  -38.00 -94.00 -27.11   50
 23  \w    -41.00 -12.00   0.50    0.20    --  -42.00 -91.00  49.02   58
 24  \w     13.00  38.00   0.50    0.20    --   42.00  89.00  12.44   50
 25  \w     13.00  38.00   0.50    0.20    --   42.00  87.00 -14.84   50
 26  \w    -67.00 -41.00   0.50    0.20    --  -42.75 138.00  90.00   52
 27  \w    -61.00  -9.00   0.50    0.20    --  -42.75  66.00  26.00  104
 28  \w     -1.00  25.00   0.50    0.20    --  -42.75  66.00  26.00   52
 29  \w    -76.00   4.00   0.50    0.20    --  -42.75 104.00 -30.00  160
 30  \w     16.00  41.00   0.50    0.20    --   46.00  90.00 178.67   50
 31  \w     16.00  41.00   0.50    0.20    --   46.00  91.00 152.99   50
 32  \w    -43.00 -18.00   0.50    0.20    --  -46.00 -90.00  54.55   50
 33  \w     16.00  41.00   0.50    0.20    --   46.00  90.00 129.26   50
 34  \w    -42.00 -16.00   0.50    0.20    --  -46.00 -91.00   8.39   52
 35  \w     16.00  41.00   0.50    0.20    --   46.00  92.00-141.66   50
 36  \w     16.00  41.00   0.50    0.20    --   46.00  92.00 -84.07   50
 37  \w    -52.00 -26.00   0.50    0.20    --  -50.00 -72.00 -69.24   52
 38  \w    -52.00 -27.00   0.50    0.20    --  -50.00 -71.00 148.45   50
 39  \w    -58.00 -32.00   0.50    0.20    --  -54.00 -74.00 -42.27   52
 40  \w    -61.00 -31.00   0.50    0.20    --  -54.00 -71.00-109.79   60
 41  \w    -56.00 -30.00   0.50    0.20    --  -54.00 -74.00 114.02   52
 42  \w    -67.00 -34.00   0.50    0.20    --  -58.00 -73.00-163.84   66
 43  \w    -60.00 -35.00   0.50    0.20    --  -58.00 -70.00 -31.48   50
 44  \w    -60.00 -35.00   0.50    0.20    --  -58.00 -69.00 -85.90   50
 45  \w    -61.00 -34.00   0.50    0.20    --  -58.00 -74.00  98.60   54
 46  \w     33.00  58.00   0.50    0.20    --   58.00  77.00 -67.93   50
 47  \w    -69.00 -34.00   0.50    0.20    --  -58.00 -75.00 149.97   70
 48  \w    -60.00 -35.00   0.50    0.20    --  -58.00 -72.00-146.32   50
 49  \w    -90.00 -36.00   0.50    0.20    --  -58.00 -71.00 177.54  108
 50  \w    -65.00 -39.00   0.50    0.20    --  -62.00 -71.00  29.12   52
 51  \w   -108.00 -83.00   0.50    0.20    --  -62.00 -70.00 -63.21   50
 52  \w    -79.00 -37.00   0.50    0.20    --  -62.00 -77.00  93.49   84
 53  \w   -126.00 -86.00   0.50    0.20    --  -62.00 -77.00  93.49   80
 54  \w    -65.00 -39.00   0.50    0.20    --  -62.00 -70.00 -63.21   52
 55  \w    -98.00 -43.00   0.50    0.20    --  -66.00 -77.00  31.35  110
 56  \w    -68.00 -42.00   0.50    0.20    --  -66.00 -76.00 168.75   52
 57  \w    -99.00 -47.00   0.50    0.60    --  -70.00 -71.00-108.83  104
 58  \w    -77.00 -45.00   0.50    0.60    --  -70.00 -76.00 137.37   64
 59  \w    -80.00 -45.00   0.50    0.60    --  -70.00 -76.00  68.34   70
 60  \w    -76.00 -48.00   0.50    0.60    --  -70.00 -77.00 -20.71   56
 61  \w    -74.00 -47.00   0.50    0.60    --  -70.00 -77.00  19.76   54
 62  \w   -137.00-111.00   0.50    0.60    --  -70.00 -77.00 -20.71   52
 63  \w   -138.00 -80.00   0.50    0.60    --  -70.00 -77.00  19.76  116
 64  \w    -83.00 -49.00   0.50    0.60    --  -74.00 -75.00  87.97   68
 65  \w    -75.00 -50.00   0.50    0.60    --  -74.00 -75.00-108.93   50
 66  \w    -98.00 -52.00   0.50    0.60    --  -74.00 -76.00 117.32   92
 67  \w    -91.00 -50.00   0.50    0.60    --  -74.00 -73.00-177.90   82
 68  \w    -92.00 -50.00   0.50    0.60    --  -74.00 -72.00 -58.08   84
 69  \w    -89.00 -50.00   0.50    0.60    --  -74.00 -76.00 -70.94   78
 70  \w    -97.00 -49.00   0.50    0.60    --  -74.00 -77.00-148.47   96
 71  \w   -139.00-113.00   0.50    0.60    --  -74.00 -77.00-148.47   52
 72  \w    -78.00 -50.00   0.50    0.60    --  -74.00 -72.00-140.59   56
 73  \w    -86.00 -53.00   0.50    0.60    --  -78.00 -75.00  52.39   66
 74  \w    -88.00 -55.00   0.50    0.60    --  -78.00 -73.00   5.07   66
 75  \w    -86.00 -55.00   0.50    0.60    --  -78.00 -73.00  34.71   62
 76  \w    -99.00 -53.00   0.50    0.60    --  -78.00 -76.00 -79.80   92
 77  \w    -93.00 -59.00   0.50    0.60    --  -82.00 -75.00  -3.29   68
 78  \w   -117.00 -58.00   0.50    0.60    --  -82.00 -74.00 -99.57  118
 79  \w    -95.00 -59.00   0.50    0.60    --  -82.00 -74.00 175.37   72
 80  \w   -147.00-121.00   0.50    0.60    --  -82.00 -75.00-153.27   52
 81  \w    -89.00 -57.00   0.50    0.60    --  -82.00 -77.00 114.51   64
 82  \w   -132.00 -59.00   0.50    0.60    --  -82.00 -76.00 -25.33  146
 83  \w    -96.00 -57.00   0.50    0.60    --  -82.00 -75.00  77.64   78
 84  \w   -141.00 -57.00   0.50    0.60    --  -82.00 -75.00 132.29  168
 85  \w    -82.00 -57.00   0.50    0.60    --  -82.00 -75.00-153.27   50
 86  \w   -108.00 -58.00   0.50    0.60    --  -82.00 -73.00 152.13  100
 87  \w   -132.00 -65.00   0.50    0.60    --  -86.00 -65.00-128.56  134
 88  \w    108.00 134.00   0.50    0.60    --   86.00  72.00  51.73   52
 89  \w     63.00  89.00   0.50    0.60    --   86.00  72.00  51.73   52
 90  \w   -109.00 -67.00   0.50    0.60    --  -90.00 -69.00  -5.50   84
 91  \w   -105.00 -67.00   0.50    0.60    --  -90.00 -69.00-154.28   76
 92  \w    -98.00 -65.00   0.50    0.60    --  -90.00 -77.00  71.84   66
 93  \w   -155.00-111.00   0.50    0.60    --  -90.00 -77.00  71.84   88
 94  \w    -99.00 -66.00   0.50    0.60    --  -90.00 -74.00 106.12   66
 95  \w    -93.00 -67.00   0.50    0.60    --  -90.00 -74.00  84.95   52
 96  \w   -119.00 -72.00   0.50    0.60    --  -94.00 -66.00 -65.10   94
 97  \w    -94.00 -69.00   0.50    0.60    --  -94.00 -75.00-122.28   50
 98  \w   -154.00 -77.00   0.50    0.60    --  -95.95 -68.00 120.00  154
 99  \w   -134.00 -74.00   0.50    0.60    --  -95.95 -68.00  30.00  120
100  \w   -110.00 -31.00   0.50    0.60    --  -95.95 117.00 -60.00  158
101  \w   -112.00 -74.00   0.50    0.60    --  -95.95 -67.00 112.42   76
102  \w   -160.00 -74.00   0.50    0.60    --  -95.95 -77.00-180.00  172
103  \w   -125.00 -74.00   0.50    0.60    --  -95.95 -73.00  82.75  102
104  \w    -56.00 -29.00   0.50    0.60    --  -95.95  50.00-150.00   54
105  \w   -110.00 -72.00   0.50    0.60    --  -95.95 117.00-180.00   76
106  \w   -110.00 -38.00   0.50    0.60    --  -95.95 117.00 -90.00  144
107  \w   -124.00 -73.00   0.50    0.60    --  -95.95 -77.00 -60.00  102
108  \w   -164.00-130.00   0.50    0.60    --  -95.95 -77.00 -60.00   68
109  \w    -57.00 -29.00   0.50    0.60    --  -95.95  50.00-180.00   56
110  \w    -66.00 -37.00   0.50    0.60    --  -95.95 117.00 120.00   58
111  \w    -56.00 -31.00   0.50    0.60    --  -95.95 117.00  90.00   50
112  \w   -127.00-102.00   0.50    0.60    --  -95.95 -17.00 150.00   50
113  \w    -93.00 -67.00   0.50    0.60    --  -95.95 117.00 120.00   52
114  \w   -107.00 -71.00   0.50    0.60    --  -95.95 117.00  90.00   72
115  \w   -157.00 -74.00   0.50    0.60    --  -95.95 -68.00 150.00  166
116  \w   -104.00 -72.00   0.50    0.60    --  -95.95 -77.00 -30.00   64
117  \w   -133.00-107.00   0.50    0.60    --  -95.95 -77.00 -30.00   52
118  \w   -164.00-138.00   0.50    0.60    --  -95.95 -17.00 150.00   52
119  \w     73.00 147.00   0.50    0.60    --   97.51  77.00-150.00  148
120  \w     31.00  56.00   0.50    0.60    --   97.51 -50.00-150.00   50
121  \w     81.00 141.00   0.50    0.60    --   97.51  59.00  90.00  120
122  \w     75.00 123.00   0.50    0.60    --   97.51  68.00-150.00   96
123  \w     75.00 109.00   0.50    0.60    --   97.51-117.00  90.00   68
124  \w     32.00  57.00   0.50    0.60    --   97.51 -50.00 -90.00   50
125  \w     33.00  59.00   0.50    0.60    --   97.51-117.00  90.00   52
126  \w     66.00 109.00   0.50    0.60    --   97.51-117.00  30.00   86
127  \w     96.00 131.00   0.50    0.60    --   97.51  68.00   0.00   70
128  \w     28.00  85.00   0.50    0.60    --   97.51 -96.00  30.00  114
129  \w     79.00 163.00   0.50    0.60    --   97.51  68.00 -30.00  168
130  \w     74.00 160.00   0.50    0.60    --   97.51  77.00 150.00  172
131  \w     29.00  74.00   0.50    0.60    --   97.51 -77.00  30.00   90
132  \w     33.00  77.00   0.50    0.60    --   97.51 -68.00  60.00   88
133  \w     74.00 159.00   0.50    0.60    --   97.51  77.00   0.00  170
134  \w    104.00 164.00   0.50    0.60    --   97.51  59.00 -90.00  120
135  \w     40.00  69.00   0.50    0.60    --   97.51 -59.00 150.00   58
136  \w     29.00 101.00   0.50    0.60    --   97.51 -77.00-150.00  144
137  \w     73.00 161.00   0.50    0.60    --   97.51  77.00-180.00  176
138  \w     73.00 151.00   0.50    0.60    --   97.51  77.00  30.00  156
139  \w     31.00 105.00   0.50    0.60    --   97.51 -77.00 120.00  148
140  \w     73.00 164.00   0.50    0.60    --   97.51  77.00-120.00  182
141  \w     73.00 158.00   0.50    0.60    --   97.51  77.00  60.00  170
142  \w     75.00 157.00   0.50    0.60    --   97.51  68.00 -60.00  164
;
_diffrn_measurement_device 'four-circle diffractometer'
_diffrn_measurement_device_type 'XtaLAB Synergy, Single source at home/near, HyPix3000'
_diffrn_measurement_method '\w scans'
_diffrn_radiation_type CuK\a
_diffrn_radiation_wavelength 1.54184
_diffrn_reflns_av_R_equivalents 0.0483
_diffrn_reflns_av_unetI/netI 0.0144
_diffrn_reflns_Laue_measured_fraction_full 1.000
_diffrn_reflns_Laue_measured_fraction_max 0.999
_diffrn_reflns_limit_h_max 10
_diffrn_reflns_limit_h_min -10
_diffrn_reflns_limit_k_max 12
_diffrn_reflns_limit_k_min -12
_diffrn_reflns_limit_l_max 22
_diffrn_reflns_limit_l_min -22
_diffrn_reflns_number 41402
_diffrn_reflns_point_group_measured_fraction_full 1.000
_diffrn_reflns_point_group_measured_fraction_max 0.999
_diffrn_reflns_theta_full 67.684
_diffrn_reflns_theta_max 69.713
_diffrn_reflns_theta_min 4.712
_exptl_absorpt_coefficient_mu 16.586
_exptl_absorpt_correction_T_max 0.527
_exptl_absorpt_correction_T_min 0.053
_exptl_absorpt_correction_type gaussian
_exptl_absorpt_process_details
;
CrysAlisPro 1.171.42.49 (Rigaku Oxford Diffraction, 2022)
Numerical absorption correction based on gaussian integration over
a multifaceted crystal model
Empirical absorption correction using spherical harmonics,
implemented in SCALE3 ABSPACK scaling algorithm.
;
_exptl_crystal_colour colourless
_exptl_crystal_colour_primary colourless
_exptl_crystal_density_diffrn 1.719
_exptl_crystal_description block
_exptl_crystal_F_000 840
_exptl_crystal_size_max 0.29
_exptl_crystal_size_mid 0.2
_exptl_crystal_size_min 0.13
_refine_diff_density_max 0.659
_refine_diff_density_min -0.732
_refine_diff_density_rms 0.069
_refine_ls_abs_structure_details
;
 Flack x determined using 1310 quotients [(I+)-(I-)]/[(I+)+(I-)]
 (Parsons, Flack and Wagner, Acta Cryst. B69 (2013) 249-259).
;
_refine_ls_abs_structure_Flack -0.006(2)
_refine_ls_extinction_method none
_refine_ls_goodness_of_fit_ref 1.116
_refine_ls_hydrogen_treatment constr
_refine_ls_matrix_type full
_refine_ls_number_parameters 208
_refine_ls_number_reflns 3139
_refine_ls_number_restraints 0
_refine_ls_restrained_S_all 1.116
_refine_ls_R_factor_all 0.0174
_refine_ls_R_factor_gt 0.0174
_refine_ls_shift/su_max 0.002
_refine_ls_shift/su_mean 0.000
_refine_ls_structure_factor_coef Fsqd
_refine_ls_weighting_details 'w=1/[\s^2^(Fo^2^)+(0.0270P)^2^+0.8347P] where P=(Fo^2^+2Fc^2^)/3'
_refine_ls_weighting_scheme calc
_refine_ls_wR_factor_gt 0.0460
_refine_ls_wR_factor_ref 0.0460
_reflns_Friedel_coverage 0.729
_reflns_Friedel_fraction_full 1.000
_reflns_Friedel_fraction_max 0.999
_reflns_number_gt 3139
_reflns_number_total 3139
_reflns_threshold_expression 'I > 2\s(I)'
_cod_data_source_file d4ob00863d3.cif
_cod_data_source_block in_2022_282
_cod_depositor_comments 'Adding full bibliography for 7160032--7160033.cif.'
_cod_original_cell_volume 1664.085(15)
_cod_database_code 7160033
_shelx_shelxl_version_number 2014/7
_shelx_space_group_comment
;
The symmetry employed for this shelxl refinement is uniquely defined
by the following loop, which should always be used as a source of
symmetry information in preference to the above space-group names.
They are only intended as comments.
;
_shelx_estimated_absorpt_t_max 0.222
_shelx_estimated_absorpt_t_min 0.086
_olex2_refinement_description
;
1. Fixed Uiso
 At 1.2 times of:
  All C(H) groups
2.a Aromatic/amide H refined with riding coordinates:
 C12(H12), C11(H11), C13(H13), C5(H5), C6(H6), C18(H18), C4(H4), C14(H14),
 C20(H20), C17(H17), C19(H19), C16(H16)
;
_olex2_submission_special_instructions 'No special instructions were received'
_oxdiff_exptl_absorpt_empirical_details
;
Empirical correction (ABSPACK) includes:
- Absorption correction using spherical harmonics
- Frame scaling
;

loop_
_space_group_symop_operation_xyz
'x, y, z'
'-x+1/2, -y, z+1/2'
'-x, y+1/2, -z+1/2'
'x+1/2, -y+1/2, -z'

loop_
_atom_site_label
_atom_site_type_symbol
_atom_site_fract_x
_atom_site_fract_y
_atom_site_fract_z
_atom_site_U_iso_or_equiv
_atom_site_adp_type
_atom_site_occupancy
_atom_site_site_symmetry_order
_atom_site_calc_flag
_atom_site_refinement_flags_posn
_atom_site_refinement_flags_adp
_atom_site_refinement_flags_occupancy
_atom_site_disorder_assembly
_atom_site_disorder_group
I1 I 0.75789(2) 0.11920(2) 0.70913(2) 0.02038(8) Uani 1 1 d . . . . .
Cl1 Cl 0.89641(10) 0.44298(9) 0.86891(5) 0.02807(19) Uani 1 1 d . . . . .
N3 N 0.3693(3) 0.3310(3) 0.77635(14) 0.0202(6) Uani 1 1 d . . . . .
N1 N 0.6129(3) 0.3980(3) 0.75408(14) 0.0185(6) Uani 1 1 d . . . . .
C12 C 1.0124(4) 0.4553(4) 0.63078(19) 0.0255(7) Uani 1 1 d . . . . .
H12 H 1.1016 0.4686 0.6023 0.031 Uiso 1 1 calc R U . . .
C9 C 0.7500(4) 0.4175(3) 0.71231(15) 0.0196(6) Uani 1 1 d . . . . .
C7 C 0.7059(4) 0.3979(3) 0.88373(17) 0.0221(7) Uani 1 1 d . . . . .
C2 C 0.4696(4) 0.3640(3) 0.72697(16) 0.0188(6) Uani 1 1 d . . . . .
C11 C 0.9634(4) 0.3298(4) 0.64568(18) 0.0230(7) Uani 1 1 d . . . . .
H11 H 1.0196 0.2570 0.6280 0.028 Uiso 1 1 calc R U . . .
C13 C 0.9319(4) 0.5622(3) 0.65730(18) 0.0238(7) Uani 1 1 d . . . . .
H13 H 0.9673 0.6483 0.6476 0.029 Uiso 1 1 calc R U . . .
C8 C 0.6020(4) 0.3814(3) 0.82738(16) 0.0203(6) Uani 1 1 d . . . . .
C5 C 0.4987(5) 0.3405(4) 0.96506(18) 0.0284(8) Uani 1 1 d . . . . .
H5 H 0.4648 0.3276 1.0127 0.034 Uiso 1 1 calc R U . . .
C3 C 0.4499(4) 0.3419(3) 0.84050(17) 0.0209(7) Uani 1 1 d . . . . .
C6 C 0.6523(4) 0.3778(4) 0.95259(18) 0.0269(7) Uani 1 1 d . . . . .
H6 H 0.7204 0.3895 0.9918 0.032 Uiso 1 1 calc R U . . .
C18 C 0.3475(4) 0.3718(4) 0.50739(18) 0.0292(8) Uani 1 1 d . . . . .
H18 H 0.3177 0.3736 0.4587 0.035 Uiso 1 1 calc R U . . .
C10 C 0.8315(4) 0.3098(3) 0.68666(17) 0.0194(6) Uani 1 1 d . . . . .
C4 C 0.3959(4) 0.3220(3) 0.90998(18) 0.0250(7) Uani 1 1 d . . . . .
H4 H 0.2922 0.2966 0.9188 0.030 Uiso 1 1 calc R U . . .
C14 C 0.8000(4) 0.5434(3) 0.69789(17) 0.0217(7) Uani 1 1 d . . . . .
H14 H 0.7443 0.6164 0.7157 0.026 Uiso 1 1 calc R U . . .
C20 C 0.3672(4) 0.2569(3) 0.61877(19) 0.0241(7) Uani 1 1 d . . . . .
H20 H 0.3506 0.1802 0.6463 0.029 Uiso 1 1 calc R U . . .
C15 C 0.4339(4) 0.3667(4) 0.65028(17) 0.0205(7) Uani 1 1 d . . . . .
C17 C 0.4131(4) 0.4814(4) 0.53820(18) 0.0269(8) Uani 1 1 d . . . . .
H17 H 0.4284 0.5581 0.5106 0.032 Uiso 1 1 calc R U . . .
C19 C 0.3250(4) 0.2589(4) 0.5475(2) 0.0289(8) Uani 1 1 d . . . . .
H19 H 0.2810 0.1834 0.5261 0.035 Uiso 1 1 calc R U . . .
C16 C 0.4570(4) 0.4794(4) 0.61004(18) 0.0229(7) Uani 1 1 d . . . . .
H16 H 0.5023 0.5546 0.6312 0.027 Uiso 1 1 calc R U . . .

loop_
_atom_site_aniso_label
_atom_site_aniso_U_11
_atom_site_aniso_U_22
_atom_site_aniso_U_33
_atom_site_aniso_U_23
_atom_site_aniso_U_13
_atom_site_aniso_U_12
I1 0.02107(11) 0.01802(11) 0.02205(11) 0.00087(7) 0.00120(8) 0.00010(9)
Cl1 0.0265(4) 0.0332(4) 0.0245(4) 0.0007(4) -0.0060(3) -0.0036(3)
N3 0.0220(13) 0.0196(13) 0.0190(13) -0.0002(11) 0.0026(11) -0.0006(11)
N1 0.0191(13) 0.0215(14) 0.0150(12) 0.0006(11) 0.0008(10) -0.0008(12)
C12 0.0198(16) 0.032(2) 0.0247(16) 0.0028(16) -0.0006(14) -0.0044(14)
C9 0.0186(15) 0.0241(14) 0.0161(14) 0.0000(11) -0.0044(15) 0.0000(12)
C7 0.0247(16) 0.0197(15) 0.0219(15) -0.0002(12) -0.0027(13) -0.0009(13)
C2 0.0206(15) 0.0162(15) 0.0195(14) -0.0004(12) -0.0007(12) 0.0017(12)
C11 0.0200(16) 0.0269(18) 0.0221(16) 0.0000(14) -0.0013(13) 0.0012(14)
C13 0.0248(16) 0.0227(17) 0.0239(16) 0.0035(14) -0.0017(14) -0.0044(14)
C8 0.0267(16) 0.0184(15) 0.0157(14) -0.0001(13) -0.0003(12) 0.0032(14)
C5 0.045(2) 0.0243(18) 0.0161(15) 0.0027(14) 0.0054(15) 0.0024(16)
C3 0.0259(16) 0.0160(15) 0.0207(15) 0.0010(13) 0.0013(13) 0.0008(13)
C6 0.0368(18) 0.0242(16) 0.0195(15) 0.0004(14) -0.0041(14) 0.0005(16)
C18 0.0324(18) 0.038(2) 0.0171(15) -0.0012(15) -0.0011(13) 0.0050(18)
C10 0.0209(15) 0.0172(15) 0.0202(15) 0.0000(12) -0.0015(13) -0.0035(13)
C4 0.0296(18) 0.0220(16) 0.0236(16) 0.0039(14) 0.0080(14) 0.0006(14)
C14 0.0232(16) 0.0230(16) 0.0189(15) 0.0006(13) -0.0024(13) 0.0025(13)
C20 0.0263(17) 0.0228(17) 0.0232(17) -0.0008(14) -0.0007(14) -0.0007(14)
C15 0.0172(14) 0.0256(17) 0.0187(15) -0.0013(14) 0.0017(12) 0.0031(14)
C17 0.0288(19) 0.0307(18) 0.0212(17) 0.0059(15) 0.0036(14) 0.0023(15)
C19 0.0308(18) 0.0308(19) 0.0252(17) -0.0072(15) -0.0039(16) -0.0001(15)
C16 0.0210(16) 0.0259(18) 0.0217(16) -0.0007(14) 0.0005(13) -0.0008(14)

loop_
_atom_type_symbol
_atom_type_description
_atom_type_scat_dispersion_real
_atom_type_scat_dispersion_imag
_atom_type_scat_source
C C 0.0181 0.0091 'International Tables Vol C Tables 4.2.6.8 and 6.1.1.4'
H H 0.0000 0.0000 'International Tables Vol C Tables 4.2.6.8 and 6.1.1.4'
Cl Cl 0.3639 0.7018 'International Tables Vol C Tables 4.2.6.8 and 6.1.1.4'
I I -0.3257 6.8362 'International Tables Vol C Tables 4.2.6.8 and 6.1.1.4'
N N 0.0311 0.0180 'International Tables Vol C Tables 4.2.6.8 and 6.1.1.4'

loop_
_exptl_crystal_face_index_h
_exptl_crystal_face_index_k
_exptl_crystal_face_index_l
_exptl_crystal_face_perp_dist
-2 1 1 0.1506
2 -1 -1 0.1253
-1 1 0 0.1489
1 -1 0 0.1473
0 1 -1 0.1200
-1 -2 -2 0.0817
1 2 2 0.0679
-1 0 -2 0.0918
1 0 2 0.1088
2 2 1 0.0709
-2 -2 -1 0.0812
-1 -2 1 0.0810
1 2 1 0.0544
-1 -2 -1 0.0799
0 0 -1 0.0890
0 0 1 0.0822
0 -1 -1 0.0896
0 1 1 0.0879
0 -1 -2 0.0722
0 -1 2 0.1053
1 0 -2 0.1156
-1 -1 2 0.0983
-1 0 -1 0.1021
1 0 1 0.1021
2 1 1 0.0785

loop_
_geom_angle_atom_site_label_1
_geom_angle_atom_site_label_2
_geom_angle_atom_site_label_3
_geom_angle
_geom_angle_site_symmetry_1
_geom_angle_site_symmetry_3
_geom_angle_publ_flag
C2 N3 C3 104.8(3) . . ?
C2 N1 C9 125.1(3) . . ?
C2 N1 C8 105.8(3) . . ?
C8 N1 C9 127.8(3) . . ?
C11 C12 H12 119.9 . . ?
C11 C12 C13 120.3(3) . . ?
C13 C12 H12 119.9 . . ?
C10 C9 N1 119.8(3) . . ?
C14 C9 N1 119.6(3) . . ?
C14 C9 C10 120.6(3) . . ?
C8 C7 Cl1 121.5(3) . . ?
C6 C7 Cl1 120.4(3) . . ?
C6 C7 C8 118.1(3) . . ?
N3 C2 N1 113.5(3) . . ?
N3 C2 C15 123.7(3) . . ?
N1 C2 C15 122.8(3) . . ?
C12 C11 H11 120.0 . . ?
C12 C11 C10 120.0(3) . . ?
C10 C11 H11 120.0 . . ?
C12 C13 H13 119.9 . . ?
C14 C13 C12 120.1(3) . . ?
C14 C13 H13 119.9 . . ?
N1 C8 C7 133.6(3) . . ?
N1 C8 C3 105.9(3) . . ?
C7 C8 C3 120.5(3) . . ?
C6 C5 H5 119.1 . . ?
C4 C5 H5 119.1 . . ?
C4 C5 C6 121.7(3) . . ?
N3 C3 C8 110.0(3) . . ?
N3 C3 C4 128.6(3) . . ?
C4 C3 C8 121.4(3) . . ?
C7 C6 C5 120.8(3) . . ?
C7 C6 H6 119.6 . . ?
C5 C6 H6 119.6 . . ?
C17 C18 H18 119.9 . . ?
C17 C18 C19 120.3(3) . . ?
C19 C18 H18 119.9 . . ?
C9 C10 I1 120.8(2) . . ?
C11 C10 I1 119.8(3) . . ?
C11 C10 C9 119.4(3) . . ?
C5 C4 C3 117.5(3) . . ?
C5 C4 H4 121.2 . . ?
C3 C4 H4 121.2 . . ?
C9 C14 C13 119.6(3) . . ?
C9 C14 H14 120.2 . . ?
C13 C14 H14 120.2 . . ?
C15 C20 H20 119.8 . . ?
C19 C20 H20 119.8 . . ?
C19 C20 C15 120.4(3) . . ?
C20 C15 C2 119.1(3) . . ?
C16 C15 C2 121.0(3) . . ?
C16 C15 C20 119.8(3) . . ?
C18 C17 H17 119.9 . . ?
C18 C17 C16 120.1(3) . . ?
C16 C17 H17 119.9 . . ?
C18 C19 H19 120.1 . . ?
C20 C19 C18 119.8(3) . . ?
C20 C19 H19 120.1 . . ?
C15 C16 C17 119.6(3) . . ?
C15 C16 H16 120.2 . . ?
C17 C16 H16 120.2 . . ?

loop_
_geom_bond_atom_site_label_1
_geom_bond_atom_site_label_2
_geom_bond_distance
_geom_bond_site_symmetry_2
_geom_bond_publ_flag
I1 C10 2.094(3) . ?
Cl1 C7 1.737(3) . ?
N3 C2 1.315(4) . ?
N3 C3 1.396(4) . ?
N1 C9 1.438(4) . ?
N1 C2 1.386(4) . ?
N1 C8 1.389(4) . ?
C12 H12 0.9500 . ?
C12 C11 1.381(5) . ?
C12 C13 1.389(5) . ?
C9 C10 1.395(4) . ?
C9 C14 1.385(5) . ?
C7 C8 1.399(4) . ?
C7 C6 1.389(5) . ?
C2 C15 1.473(4) . ?
C11 H11 0.9500 . ?
C11 C10 1.393(5) . ?
C13 H13 0.9500 . ?
C13 C14 1.388(5) . ?
C8 C3 1.401(5) . ?
C5 H5 0.9500 . ?
C5 C6 1.405(5) . ?
C5 C4 1.378(5) . ?
C3 C4 1.400(5) . ?
C6 H6 0.9500 . ?
C18 H18 0.9500 . ?
C18 C17 1.384(6) . ?
C18 C19 1.392(6) . ?
C4 H4 0.9500 . ?
C14 H14 0.9500 . ?
C20 H20 0.9500 . ?
C20 C15 1.395(5) . ?
C20 C19 1.388(5) . ?
C15 C16 1.393(5) . ?
C17 H17 0.9500 . ?
C17 C16 1.401(5) . ?
C19 H19 0.9500 . ?
C16 H16 0.9500 . ?

loop_
_geom_torsion_atom_site_label_1
_geom_torsion_atom_site_label_2
_geom_torsion_atom_site_label_3
_geom_torsion_atom_site_label_4
_geom_torsion
_geom_torsion_site_symmetry_1
_geom_torsion_site_symmetry_2
_geom_torsion_site_symmetry_3
_geom_torsion_site_symmetry_4
_geom_torsion_publ_flag
Cl1 C7 C8 N1 -2.7(6) . . . . ?
Cl1 C7 C8 C3 178.4(3) . . . . ?
Cl1 C7 C6 C5 -179.6(3) . . . . ?
N3 C2 C15 C20 -51.6(5) . . . . ?
N3 C2 C15 C16 124.5(4) . . . . ?
N3 C3 C4 C5 -179.3(3) . . . . ?
N1 C9 C10 I1 -0.6(4) . . . . ?
N1 C9 C10 C11 179.4(3) . . . . ?
N1 C9 C14 C13 -179.7(3) . . . . ?
N1 C2 C15 C20 129.3(3) . . . . ?
N1 C2 C15 C16 -54.6(5) . . . . ?
N1 C8 C3 N3 1.5(4) . . . . ?
N1 C8 C3 C4 -177.0(3) . . . . ?
C12 C11 C10 I1 -179.9(3) . . . . ?
C12 C11 C10 C9 0.0(5) . . . . ?
C12 C13 C14 C9 0.6(5) . . . . ?
C9 N1 C2 N3 169.4(3) . . . . ?
C9 N1 C2 C15 -11.4(5) . . . . ?
C9 N1 C8 C7 11.9(6) . . . . ?
C9 N1 C8 C3 -169.2(3) . . . . ?
C7 C8 C3 N3 -179.4(3) . . . . ?
C7 C8 C3 C4 2.1(5) . . . . ?
C2 N3 C3 C8 -0.5(4) . . . . ?
C2 N3 C3 C4 177.8(3) . . . . ?
C2 N1 C9 C10 -77.2(4) . . . . ?
C2 N1 C9 C14 102.8(4) . . . . ?
C2 N1 C8 C7 179.3(4) . . . . ?
C2 N1 C8 C3 -1.8(4) . . . . ?
C2 C15 C16 C17 -176.1(3) . . . . ?
C11 C12 C13 C14 -1.2(5) . . . . ?
C13 C12 C11 C10 0.9(5) . . . . ?
C8 N1 C9 C10 87.9(4) . . . . ?
C8 N1 C9 C14 -92.1(4) . . . . ?
C8 N1 C2 N3 1.6(4) . . . . ?
C8 N1 C2 C15 -179.2(3) . . . . ?
C8 C7 C6 C5 0.8(5) . . . . ?
C8 C3 C4 C5 -1.1(5) . . . . ?
C3 N3 C2 N1 -0.7(4) . . . . ?
C3 N3 C2 C15 -179.8(3) . . . . ?
C6 C7 C8 N1 176.9(4) . . . . ?
C6 C7 C8 C3 -1.9(5) . . . . ?
C6 C5 C4 C3 -0.1(5) . . . . ?
C18 C17 C16 C15 -0.2(6) . . . . ?
C10 C9 C14 C13 0.3(5) . . . . ?
C4 C5 C6 C7 0.2(6) . . . . ?
C14 C9 C10 I1 179.4(2) . . . . ?
C14 C9 C10 C11 -0.6(5) . . . . ?
C20 C15 C16 C17 -0.1(5) . . . . ?
C15 C20 C19 C18 -0.9(5) . . . . ?
C17 C18 C19 C20 0.7(6) . . . . ?
C19 C18 C17 C16 -0.1(6) . . . . ?
C19 C20 C15 C2 176.7(3) . . . . ?
C19 C20 C15 C16 0.6(5) . . . . ?
